data_4329763
loop_
_publ_author_name
'Tareq M. A. Al-Shboul'
'Gritt Volland'
'Helmar G\"orls'
'Sven Krieck'
'Matthias Westerhausen'

_publ_contact_author
;
      Matthias Westerhausen
      Institut f\"ur anorganische und analytische Chemie
      Friedrich-Schiller-Universit\"at Jena
      August-Bebel-Str. 2
      07743 Jena
      Germany
;
_publ_contact_author_email m.we@uni-jena.de
_publ_contact_author_fax '03641 948 102'
_publ_contact_author_phone '03641 948 110'
_publ_section_title
;
 Oxidation Products of Calcium and Strontium Bis(diphenylphosphanide)
;
_journal_name_full 'Inorganic Chemistry'
_journal_page_first 7903
_journal_page_last 7912
_journal_paper_doi 10.1021/ic300975s
_journal_volume 51
_journal_year 2012
_chemical_formula_moiety 'C36 H44 O3 P2 S4 Sr'
_chemical_formula_sum 'C36 H44 O3 P2 S4 Sr'
_chemical_formula_weight 802.51
_space_group_IT_number 4
_symmetry_cell_setting monoclinic
_symmetry_space_group_name_Hall 'P 2yb'
_symmetry_space_group_name_H-M 'P 1 21 1'
_atom_sites_solution_hydrogens geom
_atom_sites_solution_primary direct
_atom_sites_solution_secondary difmap
_audit_creation_method SHELXL-97
_cell_angle_alpha 90.00
_cell_angle_beta 108.406(2)
_cell_angle_gamma 90.00
_cell_formula_units_Z 4
_cell_length_a 15.7762(4)
_cell_length_b 13.1205(5)
_cell_length_c 20.0254(6)
_cell_measurement_reflns_used 28266
_cell_measurement_temperature 183(2)
_cell_measurement_theta_max 27.50
_cell_measurement_theta_min 1.36
_cell_volume 3933.0(2)
_computing_cell_refinement DENZO
_computing_data_collection COLLECT
_computing_data_reduction DENZO
_computing_molecular_graphics SHELXTL/PC
_computing_publication_material SHELXL-97
_computing_structure_refinement 'SHELXL-97 (Sheldrick, 2008)'
_computing_structure_solution 'SHELXS-97 (Sheldrick, 2008)'
_diffrn_ambient_temperature 183(2)
_diffrn_measured_fraction_theta_full 0.996
_diffrn_measured_fraction_theta_max 0.996
_diffrn_measurement_device_type KappaCCD
_diffrn_measurement_method 'phi- + omega-scan'
_diffrn_radiation_monochromator graphite
_diffrn_radiation_source 'fine-focus sealed tube'
_diffrn_radiation_type MoK\a
_diffrn_radiation_wavelength 0.71073
_diffrn_reflns_av_R_equivalents 0.0622
_diffrn_reflns_av_sigmaI/netI 0.1256
_diffrn_reflns_limit_h_max 20
_diffrn_reflns_limit_h_min -20
_diffrn_reflns_limit_k_max 17
_diffrn_reflns_limit_k_min -15
_diffrn_reflns_limit_l_max 25
_diffrn_reflns_limit_l_min -23
_diffrn_reflns_number 28263
_diffrn_reflns_theta_full 27.50
_diffrn_reflns_theta_max 27.50
_diffrn_reflns_theta_min 1.36
_exptl_absorpt_coefficient_mu 1.697
_exptl_absorpt_correction_type none
_exptl_crystal_colour colourless
_exptl_crystal_density_diffrn 1.355
_exptl_crystal_description prism
_exptl_crystal_F_000 1664
_exptl_crystal_size_max 0.05
_exptl_crystal_size_mid 0.05
_exptl_crystal_size_min 0.04
_refine_diff_density_max 0.425
_refine_diff_density_min -0.344
_refine_diff_density_rms 0.075
_refine_ls_abs_structure_details 'Flack H D (1983), Acta Cryst. A39, 876-881'
_refine_ls_abs_structure_Flack 0.028(6)
_refine_ls_extinction_method none
_refine_ls_goodness_of_fit_ref 0.948
_refine_ls_hydrogen_treatment constr
_refine_ls_matrix_type full
_refine_ls_number_parameters 815
_refine_ls_number_reflns 16922
_refine_ls_number_restraints 1
_refine_ls_restrained_S_all 0.948
_refine_ls_R_factor_all 0.1264
_refine_ls_R_factor_gt 0.0586
_refine_ls_shift/su_max 0.028
_refine_ls_shift/su_mean 0.001
_refine_ls_structure_factor_coef Fsqd
_refine_ls_weighting_details 'calc w=1/[\s^2^(Fo^2^)+(0.0429P)^2^+0.0000P] where P=(Fo^2^+2Fc^2^)/3'
_refine_ls_weighting_scheme calc
_refine_ls_wR_factor_gt 0.0988
_refine_ls_wR_factor_ref 0.1136
_reflns_number_gt 10285
_reflns_number_total 16922
_reflns_threshold_expression >2sigma(I)
_cod_data_source_file ic300975s_si_001_6.cif
_cod_data_source_block FO3890
_cod_original_sg_symbol_H-M 'P 21'
_cod_database_code 4329763

loop_
_symmetry_equiv_pos_as_xyz
'x, y, z'
'-x, y+1/2, -z'

loop_
_atom_site_label
_atom_site_type_symbol
_atom_site_fract_x
_atom_site_fract_y
_atom_site_fract_z
_atom_site_U_iso_or_equiv
_atom_site_adp_type
_atom_site_occupancy
_atom_site_symmetry_multiplicity
_atom_site_calc_flag
_atom_site_refinement_flags
_atom_site_disorder_assembly
_atom_site_disorder_group
Sr1A Sr -0.07966(3) -0.02446(4) -0.25419(3) 0.03565(16) Uani 1 1 d . A .
S1A S -0.04078(9) 0.17662(13) -0.17593(8) 0.0385(4) Uani 1 1 d . . .
S2A S -0.18748(10) 0.00375(13) -0.15469(9) 0.0437(5) Uani 1 1 d . . .
S3A S -0.06230(11) -0.16884(14) -0.36905(9) 0.0426(4) Uani 1 1 d . . .
S4A S -0.18943(10) -0.21567(14) -0.26440(9) 0.0441(4) Uani 1 1 d . . .
P1A P -0.12119(9) 0.13268(12) -0.12202(8) 0.0309(4) Uani 1 1 d . . .
P2A P -0.14467(11) -0.26366(13) -0.34129(8) 0.0366(4) Uani 1 1 d . . .
O1A O 0.0379(3) 0.0616(5) -0.2979(2) 0.0756(16) Uani 1 1 d . . .
O2A O 0.0564(3) -0.1002(4) -0.1673(2) 0.0652(17) Uani 1 1 d . . .
O3A O -0.1993(3) 0.0619(4) -0.3544(2) 0.0710(16) Uani 1 1 d . . .
C1A C -0.1982(4) 0.2372(5) -0.1214(3) 0.0364(15) Uani 1 1 d . . .
C2A C -0.2807(4) 0.2150(5) -0.1133(3) 0.0519(19) Uani 1 1 d . . .
H2AA H -0.2973 0.1462 -0.1095 0.062 Uiso 1 1 calc R . .
C3A C -0.3381(4) 0.2931(6) -0.1110(4) 0.065(2) Uani 1 1 d . . .
H3AA H -0.3948 0.2781 -0.1060 0.078 Uiso 1 1 calc R . .
C4A C -0.3132(4) 0.3943(5) -0.1158(4) 0.064(2) Uani 1 1 d . . .
H4AA H -0.3528 0.4482 -0.1145 0.077 Uiso 1 1 calc R . .
C5A C -0.2322(4) 0.4149(5) -0.1223(4) 0.066(2) Uani 1 1 d . . .
H5AA H -0.2142 0.4838 -0.1235 0.079 Uiso 1 1 calc R . .
C6A C -0.1747(4) 0.3364(5) -0.1273(4) 0.052(2) Uani 1 1 d . . .
H6AA H -0.1196 0.3518 -0.1347 0.063 Uiso 1 1 calc R . .
C7A C -0.0565(3) 0.1232(5) -0.0286(3) 0.0361(16) Uani 1 1 d . . .
C8A C -0.0647(4) 0.0410(5) 0.0107(4) 0.053(2) Uani 1 1 d . . .
H8AA H -0.1033 -0.0134 -0.0111 0.064 Uiso 1 1 calc R . .
C9A C -0.0171(5) 0.0359(6) 0.0824(4) 0.066(2) Uani 1 1 d . . .
H9AA H -0.0250 -0.0203 0.1098 0.079 Uiso 1 1 calc R . .
C10A C 0.0410(4) 0.1123(6) 0.1130(3) 0.057(2) Uani 1 1 d . . .
H10A H 0.0742 0.1090 0.1616 0.069 Uiso 1 1 calc R . .
C11A C 0.0516(4) 0.1941(6) 0.0734(3) 0.058(2) Uani 1 1 d . . .
H11A H 0.0933 0.2462 0.0946 0.069 Uiso 1 1 calc R . .
C12A C 0.0016(4) 0.2012(5) 0.0027(3) 0.0411(16) Uani 1 1 d . . .
H12A H 0.0073 0.2591 -0.0241 0.049 Uiso 1 1 calc R . .
C13A C -0.0891(4) -0.3862(5) -0.3147(3) 0.0398(17) Uani 1 1 d . . .
C14A C 0.0018(4) -0.3984(6) -0.3017(3) 0.051(2) Uani 1 1 d . . .
H14A H 0.0368 -0.3446 -0.3110 0.061 Uiso 1 1 calc R . .
C15A C 0.0415(5) -0.4920(7) -0.2744(4) 0.068(2) Uani 1 1 d . . .
H15A H 0.1037 -0.5013 -0.2657 0.082 Uiso 1 1 calc R . .
C16A C -0.0074(6) -0.5686(6) -0.2606(4) 0.060(2) Uani 1 1 d . . .
H16A H 0.0213 -0.6303 -0.2410 0.072 Uiso 1 1 calc R . .
C17A C -0.0972(5) -0.5593(6) -0.2741(3) 0.055(2) Uani 1 1 d . . .
H17A H -0.1314 -0.6151 -0.2665 0.067 Uiso 1 1 calc R . .
C18A C -0.1383(5) -0.4671(5) -0.2993(3) 0.0462(18) Uani 1 1 d . . .
H18A H -0.2003 -0.4586 -0.3062 0.055 Uiso 1 1 calc R . .
C19A C -0.2395(4) -0.2910(5) -0.4189(3) 0.0418(17) Uani 1 1 d . . .
C20A C -0.2236(4) -0.3173(6) -0.4810(4) 0.0512(19) Uani 1 1 d . . .
H20A H -0.1643 -0.3210 -0.4830 0.061 Uiso 1 1 calc R . .
C21A C -0.2963(5) -0.3382(7) -0.5403(4) 0.065(2) Uani 1 1 d . . .
H21A H -0.2854 -0.3560 -0.5828 0.078 Uiso 1 1 calc R . .
C22A C -0.3813(5) -0.3341(7) -0.5398(4) 0.065(2) Uani 1 1 d . . .
H22A H -0.4294 -0.3467 -0.5815 0.078 Uiso 1 1 calc R . .
C23A C -0.3967(5) -0.3121(7) -0.4794(4) 0.070(3) Uani 1 1 d . . .
H23A H -0.4564 -0.3128 -0.4781 0.084 Uiso 1 1 calc R . .
C24A C -0.3262(4) -0.2876(6) -0.4173(4) 0.055(2) Uani 1 1 d . . .
H24A H -0.3385 -0.2692 -0.3755 0.066 Uiso 1 1 calc R . .
C25A C 0.1170(16) 0.1178(19) -0.2584(14) 0.107(8) Uiso 0.50 1 d P A 1
H25A H 0.1670 0.0705 -0.2364 0.129 Uiso 0.50 1 calc PR A 1
H25B H 0.1049 0.1588 -0.2209 0.129 Uiso 0.50 1 calc PR A 1
C26A C 0.1395(15) 0.1856(16) -0.3105(11) 0.088(6) Uiso 0.50 1 d P A 1
H26A H 0.1049 0.2498 -0.3172 0.106 Uiso 0.50 1 calc PR A 1
H26B H 0.2040 0.2020 -0.2950 0.106 Uiso 0.50 1 calc PR A 1
C27A C 0.1163(11) 0.1297(16) -0.3706(10) 0.080(5) Uiso 0.50 1 d P A 1
H27A H 0.1508 0.0657 -0.3665 0.097 Uiso 0.50 1 calc PR A 1
H27B H 0.1176 0.1690 -0.4125 0.097 Uiso 0.50 1 calc PR A 1
C28A C 0.0101(13) 0.1118(19) -0.3658(12) 0.097(7) Uiso 0.50 1 d P A 1
H28A H -0.0214 0.1768 -0.3651 0.116 Uiso 0.50 1 calc PR A 1
H28B H -0.0269 0.0672 -0.4038 0.116 Uiso 0.50 1 calc PR A 1
C25D C 0.1307(10) 0.0790(14) -0.2524(8) 0.056(4) Uiso 0.50 1 d P A 2
H25G H 0.1331 0.0894 -0.2029 0.067 Uiso 0.50 1 calc PR A 2
H25H H 0.1693 0.0205 -0.2547 0.067 Uiso 0.50 1 calc PR A 2
C26D C 0.1590(12) 0.1716(14) -0.2810(10) 0.072(5) Uiso 0.50 1 d P A 2
H26G H 0.2188 0.1626 -0.2862 0.087 Uiso 0.50 1 calc PR A 2
H26H H 0.1602 0.2311 -0.2503 0.087 Uiso 0.50 1 calc PR A 2
C27D C 0.0806(16) 0.1852(18) -0.3593(13) 0.119(8) Uiso 0.50 1 d P A 2
H27G H 0.0373 0.2394 -0.3585 0.143 Uiso 0.50 1 calc PR A 2
H27H H 0.1071 0.1999 -0.3970 0.143 Uiso 0.50 1 calc PR A 2
C28D C 0.0360(12) 0.0755(14) -0.3683(9) 0.071(5) Uiso 0.50 1 d P A 2
H28G H -0.0257 0.0758 -0.4015 0.085 Uiso 0.50 1 calc PR A 2
H28H H 0.0722 0.0238 -0.3831 0.085 Uiso 0.50 1 calc PR A 2
C32A C 0.0878(4) -0.0820(6) -0.0952(3) 0.0562(19) Uani 1 1 d . A .
H32A H 0.0401 -0.0930 -0.0736 0.067 Uiso 0.50 1 calc PR B 1
H32B H 0.1106 -0.0115 -0.0852 0.067 Uiso 0.50 1 calc PR B 1
H32E H 0.0524 -0.1208 -0.0708 0.067 Uiso 0.50 1 calc PR B 2
H32F H 0.0839 -0.0085 -0.0853 0.067 Uiso 0.50 1 calc PR B 2
C29A C 0.0994(7) -0.2010(9) -0.1777(6) 0.033(3) Uiso 0.50 1 d P A 1
H29A H 0.0544 -0.2560 -0.1925 0.040 Uiso 0.50 1 calc PR A 1
H29B H 0.1311 -0.1941 -0.2130 0.040 Uiso 0.50 1 calc PR A 1
C30A C 0.1635(9) -0.2207(11) -0.1055(7) 0.047(3) Uiso 0.50 1 d P A 1
H30A H 0.1477 -0.2860 -0.0877 0.057 Uiso 0.50 1 calc PR A 1
H30B H 0.2246 -0.2275 -0.1087 0.057 Uiso 0.50 1 calc PR A 1
C31A C 0.1628(9) -0.1593(12) -0.0680(8) 0.059(4) Uiso 0.50 1 d P A 1
H31A H 0.2207 -0.1228 -0.0555 0.071 Uiso 0.50 1 calc PR A 1
H31B H 0.1576 -0.1905 -0.0245 0.071 Uiso 0.50 1 calc PR A 1
C29D C 0.1244(13) -0.1586(16) -0.1872(11) 0.093(6) Uiso 0.50 1 d P A 2
H29E H 0.0942 -0.2108 -0.2225 0.112 Uiso 0.50 1 calc PR A 2
H29F H 0.1568 -0.1120 -0.2095 0.112 Uiso 0.50 1 calc PR A 2
C30D C 0.1815(13) -0.2034(17) -0.1339(10) 0.089(7) Uiso 0.50 1 d P A 2
H30E H 0.2407 -0.2115 -0.1407 0.107 Uiso 0.50 1 calc PR A 2
H30F H 0.1597 -0.2706 -0.1238 0.107 Uiso 0.50 1 calc PR A 2
C31D C 0.1841(9) -0.1171(11) -0.0711(7) 0.052(4) Uiso 0.50 1 d P A 2
H31E H 0.2007 -0.1486 -0.0238 0.062 Uiso 0.50 1 calc PR A 2
H31F H 0.2256 -0.0604 -0.0708 0.062 Uiso 0.50 1 calc PR A 2
C33A C -0.2406(12) 0.1673(14) -0.3525(9) 0.073(5) Uiso 0.50 1 d P A 1
H33A H -0.2791 0.1678 -0.3219 0.087 Uiso 0.50 1 calc PR A 1
H33D H -0.1942 0.2207 -0.3367 0.087 Uiso 0.50 1 calc PR A 1
C34A C -0.2885(18) 0.178(2) -0.4208(13) 0.141(9) Uiso 0.50 1 d P A 1
H34A H -0.2487 0.1977 -0.4482 0.169 Uiso 0.50 1 calc PR A 1
H34B H -0.3335 0.2328 -0.4261 0.169 Uiso 0.50 1 calc PR A 1
C35A C -0.3315(12) 0.0855(18) -0.4463(11) 0.093(6) Uiso 0.50 1 d P A 1
H35A H -0.3235 0.0675 -0.4919 0.112 Uiso 0.50 1 calc PR A 1
H35B H -0.3962 0.0900 -0.4526 0.112 Uiso 0.50 1 calc PR A 1
C36A C -0.2833(11) 0.0009(13) -0.3859(9) 0.064(5) Uiso 0.50 1 d P A 1
H36A H -0.3166 -0.0110 -0.3522 0.076 Uiso 0.50 1 calc PR A 1
H36B H -0.2721 -0.0646 -0.4062 0.076 Uiso 0.50 1 calc PR A 1
C33D C -0.2032(9) 0.1680(11) -0.3709(9) 0.063(4) Uiso 0.50 1 d P A 2
H33E H -0.1820 0.1846 -0.4112 0.076 Uiso 0.50 1 calc PR A 2
H33F H -0.1739 0.2120 -0.3299 0.076 Uiso 0.50 1 calc PR A 2
C34D C -0.3295(13) 0.1636(16) -0.3944(12) 0.092(6) Uiso 0.50 1 d P A 2
H34E H -0.3475 0.1754 -0.3519 0.110 Uiso 0.50 1 calc PR A 2
H34F H -0.3571 0.2171 -0.4294 0.110 Uiso 0.50 1 calc PR A 2
C35D C -0.3561(12) 0.0722(18) -0.4210(11) 0.092(6) Uiso 0.50 1 d P A 2
H35E H -0.3911 0.0771 -0.4715 0.110 Uiso 0.50 1 calc PR A 2
H35F H -0.3933 0.0390 -0.3956 0.110 Uiso 0.50 1 calc PR A 2
C36D C -0.2647(9) 0.0095(12) -0.4102(9) 0.058(4) Uiso 0.50 1 d P A 2
H36E H -0.2712 -0.0621 -0.3969 0.069 Uiso 0.50 1 calc PR A 2
H36F H -0.2479 0.0101 -0.4538 0.069 Uiso 0.50 1 calc PR A 2
Sr1B Sr 0.59381(3) 0.07832(4) 0.26180(3) 0.03637(16) Uani 1 1 d . C .
S1B S 0.56582(11) 0.22764(15) 0.36950(10) 0.0484(5) Uani 1 1 d . . .
S2B S 0.68181(10) 0.28106(13) 0.25780(8) 0.0412(4) Uani 1 1 d . . .
S3B S 0.56716(10) -0.12466(13) 0.18577(9) 0.0437(4) Uani 1 1 d . . .
S4B S 0.69848(10) 0.06309(15) 0.15888(9) 0.0481(5) Uani 1 1 d . . .
P1B P 0.63895(10) 0.32763(13) 0.33631(8) 0.0372(4) Uani 1 1 d . . .
P2B P 0.63088(10) -0.06474(13) 0.12307(9) 0.0360(4) Uani 1 1 d . . .
O1B O 0.5104(3) -0.0284(4) 0.3283(2) 0.0707(14) Uani 1 1 d . . .
O2B O 0.4440(3) 0.1413(4) 0.1802(2) 0.0484(12) Uani 1 1 d . . .
O3B O 0.7276(3) 0.0132(3) 0.3610(2) 0.0546(13) Uani 1 1 d . . .
C1B C 0.7336(4) 0.3635(5) 0.4124(3) 0.0351(16) Uani 1 1 d . . .
C2B C 0.8209(4) 0.3568(5) 0.4117(4) 0.0473(19) Uani 1 1 d . . .
H2BA H 0.8319 0.3374 0.3695 0.057 Uiso 1 1 calc R . .
C3B C 0.8922(4) 0.3778(6) 0.4707(4) 0.059(2) Uani 1 1 d . . .
H3BA H 0.9518 0.3700 0.4699 0.071 Uiso 1 1 calc R . .
C4B C 0.8758(5) 0.4102(6) 0.5311(4) 0.059(2) Uani 1 1 d . . .
H4BA H 0.9244 0.4264 0.5718 0.071 Uiso 1 1 calc R . .
C5B C 0.7890(5) 0.4194(7) 0.5328(4) 0.070(2) Uani 1 1 d . . .
H5BA H 0.7780 0.4415 0.5744 0.083 Uiso 1 1 calc R . .
C6B C 0.7184(4) 0.3960(6) 0.4730(4) 0.059(2) Uani 1 1 d . . .
H6BA H 0.6588 0.4025 0.4739 0.071 Uiso 1 1 calc R . .
C7B C 0.5773(4) 0.4478(5) 0.3088(3) 0.047(2) Uani 1 1 d . . .
C8B C 0.4871(5) 0.4532(6) 0.2986(4) 0.075(3) Uani 1 1 d . . .
H8BA H 0.4566 0.3967 0.3100 0.090 Uiso 1 1 calc R . .
C9B C 0.4402(5) 0.5431(7) 0.2710(5) 0.080(3) Uani 1 1 d . . .
H9BA H 0.3776 0.5474 0.2627 0.096 Uiso 1 1 calc R . .
C10B C 0.4865(7) 0.6245(8) 0.2563(5) 0.095(4) Uani 1 1 d . . .
H10B H 0.4557 0.6855 0.2376 0.114 Uiso 1 1 calc R . .
C11B C 0.5760(6) 0.6178(7) 0.2684(4) 0.073(3) Uani 1 1 d . . .
H11B H 0.6071 0.6747 0.2582 0.088 Uiso 1 1 calc R . .
C12B C 0.6227(5) 0.5302(6) 0.2952(3) 0.057(2) Uani 1 1 d . . .
H12B H 0.6854 0.5270 0.3041 0.068 Uiso 1 1 calc R . .
C13B C 0.5513(3) -0.0435(5) 0.0353(3) 0.0355(15) Uani 1 1 d . . .
C14B C 0.4853(4) -0.1137(6) 0.0073(3) 0.0478(18) Uani 1 1 d . . .
H14B H 0.4774 -0.1692 0.0352 0.057 Uiso 1 1 calc R . .
C15B C 0.4295(4) -0.1039(7) -0.0627(4) 0.067(2) Uani 1 1 d . . .
H15B H 0.3848 -0.1535 -0.0827 0.081 Uiso 1 1 calc R . .
C16B C 0.4401(5) -0.0223(7) -0.1015(4) 0.066(2) Uani 1 1 d . . .
H16B H 0.4012 -0.0144 -0.1483 0.080 Uiso 1 1 calc R . .
C17B C 0.5052(6) 0.0480(7) -0.0745(4) 0.073(3) Uani 1 1 d . . .
H17B H 0.5120 0.1036 -0.1028 0.087 Uiso 1 1 calc R . .
C18B C 0.5618(5) 0.0388(6) -0.0059(4) 0.058(2) Uani 1 1 d . . .
H18B H 0.6074 0.0879 0.0129 0.069 Uiso 1 1 calc R . .
C19B C 0.7021(3) -0.1597(5) 0.1039(3) 0.0376(16) Uani 1 1 d . . .
C20B C 0.6814(4) -0.2639(5) 0.1027(4) 0.0540(19) Uani 1 1 d . . .
H20B H 0.6342 -0.2870 0.1188 0.065 Uiso 1 1 calc R . .
C21B C 0.7313(4) -0.3325(5) 0.0776(4) 0.061(2) Uani 1 1 d . . .
H21B H 0.7153 -0.4025 0.0747 0.073 Uiso 1 1 calc R . .
C22B C 0.8022(4) -0.3033(5) 0.0569(5) 0.075(2) Uani 1 1 d . . .
H22B H 0.8355 -0.3517 0.0401 0.090 Uiso 1 1 calc R . .
C23B C 0.8234(4) -0.2027(6) 0.0610(5) 0.086(3) Uani 1 1 d . . .
H23B H 0.8741 -0.1816 0.0486 0.103 Uiso 1 1 calc R . .
C24B C 0.7744(4) -0.1298(6) 0.0824(4) 0.069(2) Uani 1 1 d . . .
H24B H 0.7898 -0.0598 0.0826 0.083 Uiso 1 1 calc R . .
C25B C 0.5403(9) -0.0463(13) 0.4048(7) 0.097(5) Uiso 0.676(14) 1 d P C 1
H25C H 0.5840 -0.1028 0.4174 0.116 Uiso 0.676(14) 1 calc PR C 1
H25D H 0.5683 0.0158 0.4305 0.116 Uiso 0.676(14) 1 calc PR C 1
C26B C 0.4588(8) -0.0726(11) 0.4214(7) 0.084(4) Uiso 0.676(14) 1 d P C 1
H26C H 0.4456 -0.0204 0.4524 0.100 Uiso 0.676(14) 1 calc PR C 1
H26D H 0.4655 -0.1396 0.4453 0.100 Uiso 0.676(14) 1 calc PR C 1
C27B C 0.3808(10) -0.0767(14) 0.3470(9) 0.102(5) Uiso 0.676(14) 1 d P C 1
H27C H 0.3429 -0.1380 0.3431 0.123 Uiso 0.676(14) 1 calc PR C 1
H27D H 0.3429 -0.0150 0.3391 0.123 Uiso 0.676(14) 1 calc PR C 1
C28B C 0.4341(8) -0.0814(11) 0.2977(7) 0.086(5) Uiso 0.676(14) 1 d P C 1
H28C H 0.4480 -0.1530 0.2897 0.104 Uiso 0.676(14) 1 calc PR C 1
H28D H 0.4004 -0.0505 0.2519 0.104 Uiso 0.676(14) 1 calc PR C 1
C25C C 0.5339(18) -0.106(3) 0.3694(16) 0.091(9) Uiso 0.324(14) 1 d P C 2
H25E H 0.5833 -0.0869 0.4120 0.109 Uiso 0.324(14) 1 calc PR C 2
H25F H 0.5553 -0.1614 0.3451 0.109 Uiso 0.324(14) 1 calc PR C 2
C26C C 0.453(2) -0.144(3) 0.390(2) 0.123(13) Uiso 0.324(14) 1 d P C 2
H26E H 0.4188 -0.1959 0.3571 0.148 Uiso 0.324(14) 1 calc PR C 2
H26F H 0.4725 -0.1723 0.4386 0.148 Uiso 0.324(14) 1 calc PR C 2
C27C C 0.4019(18) -0.050(2) 0.3864(15) 0.071(8) Uiso 0.324(14) 1 d P C 2
H27E H 0.3389 -0.0654 0.3822 0.085 Uiso 0.324(14) 1 calc PR C 2
H27F H 0.4282 -0.0064 0.4279 0.085 Uiso 0.324(14) 1 calc PR C 2
C28C C 0.4092(17) -0.004(2) 0.3224(15) 0.091(9) Uiso 0.324(14) 1 d P C 2
H28E H 0.3983 0.0704 0.3216 0.110 Uiso 0.324(14) 1 calc PR C 2
H28F H 0.3670 -0.0353 0.2798 0.110 Uiso 0.324(14) 1 calc PR C 2
C29B C 0.3680(4) 0.1798(5) 0.1985(4) 0.0537(18) Uani 1 1 d . C .
H29C H 0.3877 0.2139 0.2449 0.064 Uiso 1 1 calc R . .
H29D H 0.3264 0.1239 0.1998 0.064 Uiso 1 1 calc R . .
C30B C 0.3238(5) 0.2553(8) 0.1405(5) 0.095(3) Uani 1 1 d . . .
H30C H 0.2727 0.2233 0.1044 0.114 Uiso 1 1 calc R C .
H30D H 0.3020 0.3156 0.1599 0.114 Uiso 1 1 calc R . .
C31B C 0.3941(5) 0.2845(6) 0.1101(5) 0.084(3) Uani 1 1 d . C .
H31C H 0.4334 0.3383 0.1382 0.100 Uiso 1 1 calc R . .
H31D H 0.3684 0.3080 0.0608 0.100 Uiso 1 1 calc R . .
C32B C 0.4441(4) 0.1833(6) 0.1144(4) 0.066(2) Uani 1 1 d . C .
H32C H 0.4127 0.1378 0.0749 0.080 Uiso 1 1 calc R . .
H32D H 0.5058 0.1947 0.1137 0.080 Uiso 1 1 calc R . .
C33B C 0.7960(5) 0.0805(7) 0.4003(4) 0.086(3) Uani 1 1 d . C .
H33B H 0.7715 0.1289 0.4274 0.104 Uiso 1 1 calc R . .
H33C H 0.8197 0.1202 0.3680 0.104 Uiso 1 1 calc R . .
C34B C 0.8684(5) 0.0197(6) 0.4488(5) 0.089(3) Uani 1 1 d . . .
H34C H 0.9278 0.0445 0.4491 0.107 Uiso 1 1 calc R C .
H34D H 0.8652 0.0224 0.4974 0.107 Uiso 1 1 calc R . .
C35B C 0.8521(6) -0.0824(7) 0.4207(4) 0.092(3) Uani 1 1 d . C .
H35C H 0.8577 -0.1316 0.4593 0.110 Uiso 1 1 calc R . .
H35D H 0.8968 -0.1003 0.3973 0.110 Uiso 1 1 calc R . .
C36B C 0.7619(5) -0.0880(6) 0.3695(4) 0.0790(19) Uani 1 1 d . C .
H36C H 0.7641 -0.1154 0.3242 0.124 Uiso 1 1 calc R . .
H36D H 0.7234 -0.1330 0.3875 0.124 Uiso 1 1 calc R . .

loop_
_atom_site_aniso_label
_atom_site_aniso_U_11
_atom_site_aniso_U_22
_atom_site_aniso_U_33
_atom_site_aniso_U_23
_atom_site_aniso_U_13
_atom_site_aniso_U_12
Sr1A 0.0365(3) 0.0383(3) 0.0307(3) -0.0020(3) 0.0085(2) 0.0027(2)
S1A 0.0414(8) 0.0402(9) 0.0379(9) -0.0030(7) 0.0179(7) -0.0052(6)
S2A 0.0391(8) 0.0433(11) 0.0520(10) -0.0128(8) 0.0189(8) -0.0109(7)
S3A 0.0548(9) 0.0423(11) 0.0373(9) -0.0023(8) 0.0238(8) -0.0086(8)
S4A 0.0559(9) 0.0441(11) 0.0382(9) -0.0049(8) 0.0234(8) -0.0046(8)
P1A 0.0277(7) 0.0329(9) 0.0312(9) -0.0025(7) 0.0078(6) -0.0010(6)
P2A 0.0484(9) 0.0350(10) 0.0288(9) -0.0004(7) 0.0157(7) -0.0019(7)
O1A 0.091(3) 0.091(4) 0.060(3) -0.027(3) 0.045(3) -0.042(3)
O2A 0.059(3) 0.075(4) 0.047(3) -0.018(3) -0.004(2) 0.037(2)
O3A 0.090(3) 0.043(3) 0.056(3) 0.004(2) -0.011(3) 0.015(3)
C1A 0.034(3) 0.038(4) 0.032(3) -0.001(3) 0.003(2) 0.007(2)
C2A 0.038(3) 0.057(4) 0.053(4) -0.016(3) 0.003(3) 0.009(3)
C3A 0.034(3) 0.079(6) 0.074(5) -0.026(4) 0.006(3) 0.009(3)
C4A 0.050(4) 0.055(5) 0.079(5) -0.012(4) 0.010(4) 0.026(3)
C5A 0.060(4) 0.049(4) 0.084(5) 0.001(4) 0.015(4) 0.018(3)
C6A 0.045(3) 0.042(4) 0.065(5) -0.008(3) 0.010(3) 0.011(3)
C7A 0.028(3) 0.045(4) 0.035(3) 0.006(3) 0.010(3) 0.007(2)
C8A 0.070(4) 0.035(4) 0.050(4) 0.008(3) 0.013(4) -0.004(3)
C9A 0.094(6) 0.056(5) 0.039(4) 0.018(4) 0.009(4) 0.015(4)
C10A 0.058(4) 0.078(6) 0.026(3) 0.004(3) -0.002(3) 0.022(4)
C11A 0.043(4) 0.082(5) 0.041(4) 0.001(4) 0.002(3) -0.006(3)
C12A 0.035(3) 0.055(4) 0.032(3) -0.003(3) 0.007(2) -0.008(3)
C13A 0.053(4) 0.039(4) 0.024(3) -0.006(3) 0.007(3) 0.000(3)
C14A 0.059(4) 0.049(5) 0.047(4) 0.000(3) 0.021(3) 0.001(3)
C15A 0.073(5) 0.070(6) 0.061(5) -0.007(4) 0.020(4) 0.011(4)
C16A 0.094(6) 0.042(4) 0.044(4) 0.000(4) 0.022(4) 0.015(4)
C17A 0.089(5) 0.048(5) 0.029(4) -0.004(3) 0.018(4) -0.016(4)
C18A 0.068(4) 0.041(4) 0.028(4) -0.001(3) 0.014(3) -0.010(3)
C19A 0.054(4) 0.034(4) 0.036(4) -0.004(3) 0.014(3) -0.003(3)
C20A 0.053(4) 0.065(5) 0.038(4) -0.010(3) 0.018(3) -0.008(3)
C21A 0.074(5) 0.082(6) 0.035(4) -0.016(4) 0.012(4) 0.001(4)
C22A 0.066(5) 0.088(6) 0.033(4) -0.009(4) 0.003(4) -0.002(4)
C23A 0.051(4) 0.087(7) 0.060(5) 0.006(5) 0.000(4) -0.017(4)
C24A 0.061(4) 0.072(6) 0.038(4) 0.002(4) 0.022(4) -0.006(4)
C32A 0.056(4) 0.067(5) 0.042(4) -0.001(3) 0.010(3) 0.009(3)
Sr1B 0.0355(3) 0.0401(4) 0.0325(3) -0.0006(3) 0.0094(2) -0.0043(3)
S1B 0.0474(9) 0.0559(13) 0.0452(10) -0.0095(9) 0.0196(8) -0.0093(8)
S2B 0.0530(9) 0.0403(10) 0.0333(9) -0.0063(8) 0.0179(8) -0.0057(8)
S3B 0.0483(9) 0.0456(10) 0.0396(9) -0.0035(8) 0.0174(7) -0.0152(7)
S4B 0.0506(9) 0.0433(11) 0.0578(11) -0.0088(9) 0.0278(8) -0.0156(8)
P1B 0.0372(8) 0.0412(10) 0.0310(9) -0.0061(8) 0.0075(7) 0.0000(7)
P2B 0.0323(8) 0.0394(10) 0.0386(9) -0.0016(8) 0.0146(7) -0.0047(6)
O1B 0.096(3) 0.078(4) 0.049(3) -0.007(3) 0.038(3) -0.038(3)
O2B 0.041(2) 0.062(3) 0.042(2) 0.001(2) 0.013(2) 0.011(2)
O3B 0.050(2) 0.041(3) 0.062(3) 0.002(2) 0.002(2) 0.004(2)
C1B 0.038(3) 0.027(3) 0.037(4) -0.002(3) 0.006(3) 0.001(2)
C2B 0.045(4) 0.053(5) 0.042(4) -0.009(3) 0.011(3) -0.004(3)
C3B 0.035(3) 0.085(6) 0.054(5) -0.012(4) 0.009(3) -0.001(4)
C4B 0.057(4) 0.065(5) 0.046(4) -0.001(4) 0.002(4) -0.009(4)
C5B 0.070(5) 0.090(6) 0.047(5) -0.026(4) 0.014(4) -0.007(4)
C6B 0.044(4) 0.081(6) 0.052(4) -0.025(4) 0.015(3) -0.001(3)
C7B 0.051(4) 0.051(5) 0.032(4) -0.009(3) 0.006(3) 0.011(3)
C8B 0.060(5) 0.061(6) 0.086(6) -0.020(5) -0.002(4) 0.019(4)
C9B 0.053(4) 0.076(7) 0.084(6) -0.019(5) -0.018(4) 0.033(4)
C10B 0.112(8) 0.074(7) 0.066(6) -0.023(6) -0.016(6) 0.039(6)
C11B 0.119(7) 0.048(5) 0.039(4) 0.001(4) 0.004(5) 0.021(4)
C12B 0.071(5) 0.053(5) 0.035(4) -0.005(4) 0.001(4) 0.017(4)
C13B 0.036(3) 0.043(4) 0.034(3) 0.003(3) 0.021(3) 0.008(3)
C14B 0.037(3) 0.069(5) 0.039(4) 0.001(3) 0.015(3) -0.006(3)
C15B 0.039(4) 0.107(7) 0.048(4) 0.003(5) 0.003(3) -0.001(4)
C16B 0.067(5) 0.093(6) 0.039(4) 0.001(5) 0.016(3) 0.027(5)
C17B 0.100(6) 0.060(5) 0.055(5) 0.017(4) 0.019(4) 0.022(5)
C18B 0.066(4) 0.051(5) 0.054(5) 0.004(4) 0.017(4) 0.005(3)
C19B 0.035(3) 0.029(3) 0.048(4) 0.004(3) 0.011(3) 0.000(2)
C20B 0.048(4) 0.047(4) 0.067(5) -0.001(4) 0.020(3) -0.008(3)
C21B 0.064(4) 0.039(4) 0.079(5) 0.000(4) 0.022(4) 0.011(3)
C22B 0.048(4) 0.049(5) 0.137(8) 0.017(5) 0.041(4) 0.016(3)
C23B 0.052(4) 0.057(5) 0.163(9) 0.004(5) 0.056(5) 0.007(3)
C24B 0.051(4) 0.047(4) 0.120(7) -0.004(5) 0.043(4) -0.002(3)
C29B 0.040(3) 0.066(5) 0.061(4) 0.002(4) 0.025(3) 0.003(3)
C30B 0.080(5) 0.139(9) 0.083(6) 0.045(6) 0.049(5) 0.071(6)
C31B 0.069(5) 0.079(6) 0.116(7) 0.031(5) 0.048(5) 0.006(4)
C32B 0.053(4) 0.098(6) 0.051(4) 0.012(4) 0.021(3) 0.021(4)
C33B 0.073(5) 0.070(6) 0.086(6) -0.013(5) -0.017(4) 0.025(5)
C34B 0.070(5) 0.080(6) 0.089(6) -0.001(5) -0.014(5) 0.022(4)
C35B 0.105(7) 0.069(6) 0.073(6) 0.002(5) -0.012(5) 0.027(5)
C36B 0.061(3) 0.074(4) 0.088(5) 0.002(3) 0.004(3) 0.013(3)

loop_
_atom_type_symbol
_atom_type_description
_atom_type_scat_dispersion_real
_atom_type_scat_dispersion_imag
_atom_type_scat_source
C C 0.0033 0.0016 'International Tables Vol C Tables 4.2.6.8 and 6.1.1.4'
H H 0.0000 0.0000 'International Tables Vol C Tables 4.2.6.8 and 6.1.1.4'
O O 0.0106 0.0060 'International Tables Vol C Tables 4.2.6.8 and 6.1.1.4'
P P 0.1023 0.0942 'International Tables Vol C Tables 4.2.6.8 and 6.1.1.4'
S S 0.1246 0.1234 'International Tables Vol C Tables 4.2.6.8 and 6.1.1.4'
Sr Sr -1.5307 3.2498 'International Tables Vol C Tables 4.2.6.8 and 6.1.1.4'

loop_
_geom_angle_atom_site_label_1
_geom_angle_atom_site_label_2
_geom_angle_atom_site_label_3
_geom_angle
O2A Sr1A O3A 169.86(19)
O2A Sr1A O1A 81.81(19)
O3A Sr1A O1A 88.35(18)
O2A Sr1A S4A 93.71(13)
O3A Sr1A S4A 92.84(12)
O1A Sr1A S4A 143.95(13)
O2A Sr1A S2A 97.34(13)
O3A Sr1A S2A 91.92(14)
O1A Sr1A S2A 142.49(12)
S4A Sr1A S2A 73.52(5)
O2A Sr1A S1A 89.83(12)
O3A Sr1A S1A 89.94(12)
O1A Sr1A S1A 75.03(12)
S4A Sr1A S1A 140.96(5)
S2A Sr1A S1A 67.47(5)
O2A Sr1A S3A 90.93(11)
O3A Sr1A S3A 84.43(12)
O1A Sr1A S3A 76.62(12)
S4A Sr1A S3A 67.66(5)
S2A Sr1A S3A 140.73(5)
S1A Sr1A S3A 151.23(5)
O2A Sr1A P1A 91.81(11)
O3A Sr1A P1A 93.63(12)
O1A Sr1A P1A 108.77(12)
S4A Sr1A P1A 107.11(5)
S2A Sr1A P1A 33.77(4)
S1A Sr1A P1A 33.86(4)
S3A Sr1A P1A 174.25(4)
O2A Sr1A P2A 92.38(12)
O3A Sr1A P2A 88.79(11)
O1A Sr1A P2A 110.39(12)
S4A Sr1A P2A 33.73(5)
S2A Sr1A P2A 107.11(5)
S1A Sr1A P2A 174.39(5)
S3A Sr1A P2A 33.94(4)
P1A Sr1A P2A 140.81(4)
P1A S1A Sr1A 88.21(7)
P1A S2A Sr1A 88.51(8)
P2A S3A Sr1A 87.47(8)
P2A S4A Sr1A 88.81(8)
C7A P1A C1A 101.6(3)
C7A P1A S2A 110.1(2)
C1A P1A S2A 110.96(19)
C7A P1A S1A 109.2(2)
C1A P1A S1A 108.9(2)
S2A P1A S1A 115.26(11)
C7A P1A Sr1A 123.0(2)
C1A P1A Sr1A 135.45(19)
S2A P1A Sr1A 57.72(7)
S1A P1A Sr1A 57.93(6)
C19A P2A C13A 105.3(3)
C19A P2A S4A 109.0(3)
C13A P2A S4A 108.0(2)
C19A P2A S3A 108.5(3)
C13A P2A S3A 109.5(2)
S4A P2A S3A 116.04(11)
C19A P2A Sr1A 128.4(2)
C13A P2A Sr1A 126.31(18)
S4A P2A Sr1A 57.46(7)
S3A P2A Sr1A 58.59(7)
C28D O1A C25A 102.9(13)
C28D O1A C28A 25.8(11)
C25A O1A C28A 103.6(14)
C28D O1A C25D 107.5(10)
C25A O1A C25D 21.7(12)
C28A O1A C25D 117.2(11)
C28D O1A Sr1A 127.6(7)
C25A O1A Sr1A 129.2(12)
C28A O1A Sr1A 119.0(9)
C25D O1A Sr1A 122.9(7)
C32A O2A C29D 108.6(8)
C32A O2A C29A 105.2(6)
C29D O2A C29A 28.4(8)
C32A O2A Sr1A 126.8(4)
C29D O2A Sr1A 123.8(8)
C29A O2A Sr1A 124.6(4)
C33D O3A C36D 108.6(9)
C33D O3A C36A 117.0(9)
C36D O3A C36A 25.5(9)
C33D O3A C33A 30.6(8)
C36D O3A C33A 104.2(9)
C36A O3A C33A 99.5(10)
C33D O3A Sr1A 125.7(6)
C36D O3A Sr1A 125.0(7)
C36A O3A Sr1A 115.4(7)
C33A O3A Sr1A 126.6(7)
C6A C1A C2A 119.8(6)
C6A C1A P1A 120.9(5)
C2A C1A P1A 119.3(5)
C3A C2A C1A 119.8(7)
C3A C2A H2AA 120.1
C1A C2A H2AA 120.1
C2A C3A C4A 120.1(7)
C2A C3A H3AA 120.0
C4A C3A H3AA 120.0
C5A C4A C3A 119.5(6)
C5A C4A H4AA 120.2
C3A C4A H4AA 120.2
C4A C5A C6A 120.9(7)
C4A C5A H5AA 119.5
C6A C5A H5AA 119.5
C1A C6A C5A 119.8(7)
C1A C6A H6AA 120.1
C5A C6A H6AA 120.1
C8A C7A C12A 119.6(6)
C8A C7A P1A 121.3(5)
C12A C7A P1A 119.2(5)
C7A C8A C9A 120.8(6)
C7A C8A H8AA 119.6
C9A C8A H8AA 119.6
C10A C9A C8A 119.5(7)
C10A C9A H9AA 120.3
C8A C9A H9AA 120.3
C9A C10A C11A 120.1(6)
C9A C10A H10A 120.0
C11A C10A H10A 120.0
C10A C11A C12A 120.4(6)
C10A C11A H11A 119.8
C12A C11A H11A 119.8
C7A C12A C11A 119.6(7)
C7A C12A H12A 120.2
C11A C12A H12A 120.2
C14A C13A C18A 118.9(6)
C14A C13A P2A 122.0(5)
C18A C13A P2A 118.7(5)
C13A C14A C15A 118.8(7)
C13A C14A H14A 120.6
C15A C14A H14A 120.6
C16A C15A C14A 121.1(7)
C16A C15A H15A 119.4
C14A C15A H15A 119.4
C15A C16A C17A 121.3(7)
C15A C16A H16A 119.4
C17A C16A H16A 119.4
C16A C17A C18A 119.2(7)
C16A C17A H17A 120.4
C18A C17A H17A 120.4
C17A C18A C13A 120.6(7)
C17A C18A H18A 119.7
C13A C18A H18A 119.7
C24A C19A C20A 119.3(6)
C24A C19A P2A 121.9(6)
C20A C19A P2A 118.8(5)
C19A C20A C21A 118.6(7)
C19A C20A H20A 120.7
C21A C20A H20A 120.7
C22A C21A C20A 122.7(8)
C22A C21A H21A 118.6
C20A C21A H21A 118.6
C23A C22A C21A 118.8(7)
C23A C22A H22A 120.6
C21A C22A H22A 120.6
C22A C23A C24A 121.6(8)
C22A C23A H23A 119.2
C24A C23A H23A 119.2
C19A C24A C23A 118.8(8)
C19A C24A H24A 120.6
C23A C24A H24A 120.6
O1A C25A C26A 105.9(18)
O1A C25A H25A 110.5
C26A C25A H25A 110.6
O1A C25A H25B 110.6
C26A C25A H25B 110.6
H25A C25A H25B 108.7
C27A C26A C25A 103.9(19)
C27A C26A H26A 111.0
C25A C26A H26A 111.0
C27A C26A H26B 111.0
C25A C26A H26B 111.0
H26A C26A H26B 109.0
C26A C27A C28A 91.1(17)
C26A C27A H27A 113.5
C28A C27A H27A 113.4
C26A C27A H27B 113.4
C28A C27A H27B 113.4
H27A C27A H27B 110.7
O1A C28A C27A 95.8(13)
O1A C28A H28A 112.6
C27A C28A H28A 112.6
O1A C28A H28B 112.6
C27A C28A H28B 112.6
H28A C28A H28B 110.1
C26D C25D O1A 104.5(12)
C26D C25D H25G 110.9
O1A C25D H25G 110.8
C26D C25D H25H 110.8
O1A C25D H25H 110.9
H25G C25D H25H 108.9
C25D C26D C27D 103.2(14)
C25D C26D H26G 111.1
C27D C26D H26G 111.1
C25D C26D H26H 111.1
C27D C26D H26H 111.1
H26G C26D H26H 109.1
C28D C27D C26D 100.3(15)
C28D C27D H27G 111.7
C26D C27D H27G 111.7
C28D C27D H27H 111.7
C26D C27D H27H 111.7
H27G C27D H27H 109.5
O1A C28D C27D 97.8(13)
O1A C28D H28G 112.2
C27D C28D H28G 112.2
O1A C28D H28H 112.2
C27D C28D H28H 112.2
H28G C28D H28H 109.8
O2A C32A C31D 105.8(7)
O2A C32A C31A 103.8(8)
C31D C32A C31A 25.1(7)
O2A C32A H32A 111.0
C31D C32A H32A 129.8
C31A C32A H32A 111.0
O2A C32A H32B 111.0
C31D C32A H32B 87.5
C31A C32A H32B 111.0
H32A C32A H32B 109.0
O2A C32A H32E 110.6
C31D C32A H32E 110.6
C31A C32A H32E 88.7
H32A C32A H32E 23.8
H32B C32A H32E 127.3
O2A C32A H32F 110.6
C31D C32A H32F 110.6
C31A C32A H32F 131.8
H32A C32A H32F 87.2
H32B C32A H32F 24.6
H32E C32A H32F 108.7
C30A C29A O2A 102.1(9)
C30A C29A H29A 111.3
O2A C29A H29A 111.3
C30A C29A H29B 111.3
O2A C29A H29B 111.3
H29A C29A H29B 109.2
C31A C30A C29A 112.4(14)
C31A C30A H30A 109.1
C29A C30A H30A 109.1
C31A C30A H30B 109.1
C29A C30A H30B 109.1
H30A C30A H30B 107.9
C30A C31A C32A 114.6(13)
C30A C31A H31A 108.6
C32A C31A H31A 108.6
C30A C31A H31B 108.6
C32A C31A H31B 108.6
H31A C31A H31B 107.6
C30D C29D O2A 112.9(18)
C30D C29D H29E 109.0
O2A C29D H29E 109.0
C30D C29D H29F 109.0
O2A C29D H29F 109.0
H29E C29D H29F 107.8
C29D C30D C31D 99.0(17)
C29D C30D H30E 112.0
C31D C30D H30E 112.0
C29D C30D H30F 112.0
C31D C30D H30F 112.0
H30E C30D H30F 109.7
C32A C31D C30D 100.5(10)
C32A C31D H31E 111.7
C30D C31D H31E 111.7
C32A C31D H31F 111.7
C30D C31D H31F 111.7
H31E C31D H31F 109.4
C34A C33A O3A 100.2(17)
C34A C33A H33A 111.7
O3A C33A H33A 111.7
C34A C33A H33D 111.7
O3A C33A H33D 111.7
H33A C33A H33D 109.5
C33A C34A C35A 109(2)
C33A C34A H34A 109.9
C35A C34A H34A 109.8
C33A C34A H34B 109.9
C35A C34A H34B 109.9
H34A C34A H34B 108.3
C34A C35A C36A 105.0(17)
C34A C35A H35A 110.7
C36A C35A H35A 110.7
C34A C35A H35B 110.7
C36A C35A H35B 110.7
H35A C35A H35B 108.8
O3A C36A C35A 95.2(12)
O3A C36A H36A 112.7
C35A C36A H36A 112.7
O3A C36A H36B 112.7
C35A C36A H36B 112.7
H36A C36A H36B 110.2
O3A C33D C34D 89.6(10)
O3A C33D H33E 113.7
C34D C33D H33E 113.7
O3A C33D H33F 113.7
C34D C33D H33F 113.7
H33E C33D H33F 111.0
C35D C34D C33D 107.6(16)
C35D C34D H34E 110.2
C33D C34D H34E 110.2
C35D C34D H34F 110.2
C33D C34D H34F 110.2
H34E C34D H34F 108.5
C34D C35D C36D 104.5(16)
C34D C35D H35E 110.8
C36D C35D H35E 110.8
C34D C35D H35F 110.8
C36D C35D H35F 110.9
H35E C35D H35F 108.9
O3A C36D C35D 104.6(13)
O3A C36D H36E 110.8
C35D C36D H36E 110.8
O3A C36D H36F 110.8
C35D C36D H36F 110.8
H36E C36D H36F 108.9
O3B Sr1B O2B 168.88(17)
O3B Sr1B O1B 81.19(16)
O2B Sr1B O1B 89.20(17)
O3B Sr1B S2B 92.37(11)
O2B Sr1B S2B 92.21(12)
O1B Sr1B S2B 144.33(13)
O3B Sr1B S4B 90.73(12)
O2B Sr1B S4B 100.33(12)
O1B Sr1B S4B 142.88(13)
S2B Sr1B S4B 71.65(5)
O3B Sr1B S3B 92.66(11)
O2B Sr1B S3B 90.52(11)
O1B Sr1B S3B 76.60(12)
S2B Sr1B S3B 138.98(5)
S4B Sr1B S3B 67.60(5)
O3B Sr1B S1B 86.17(12)
O2B Sr1B S1B 86.18(11)
O1B Sr1B S1B 76.75(13)
S2B Sr1B S1B 67.80(5)
S4B Sr1B S1B 139.15(5)
S3B Sr1B S1B 153.19(6)
O3B Sr1B P2B 97.60(12)
O2B Sr1B P2B 91.03(11)
O1B Sr1B P2B 110.85(12)
S2B Sr1B P2B 104.76(5)
S4B Sr1B P2B 34.15(4)
S3B Sr1B P2B 34.25(4)
S1B Sr1B P2B 171.90(5)
O3B Sr1B P1B 88.54(11)
O2B Sr1B P1B 89.62(11)
O1B Sr1B P1B 110.52(12)
S2B Sr1B P1B 33.91(5)
S4B Sr1B P1B 105.38(5)
S3B Sr1B P1B 172.87(5)
S1B Sr1B P1B 33.91(5)
P2B Sr1B P1B 138.63(4)
P1B S1B Sr1B 87.64(9)
P1B S2B Sr1B 88.61(8)
P2B S3B Sr1B 87.27(8)
P2B S4B Sr1B 87.45(8)
C1B P1B C7B 104.1(3)
C1B P1B S2B 110.2(2)
C7B P1B S2B 107.7(2)
C1B P1B S1B 107.3(2)
C7B P1B S1B 110.9(3)
S2B P1B S1B 115.92(11)
C1B P1B Sr1B 125.9(2)
C7B P1B Sr1B 129.9(2)
S2B P1B Sr1B 57.48(7)
S1B P1B Sr1B 58.46(7)
C19B P2B C13B 100.7(3)
C19B P2B S4B 111.09(19)
C13B P2B S4B 110.1(2)
C19B P2B S3B 109.5(2)
C13B P2B S3B 109.5(2)
S4B P2B S3B 114.98(11)
C19B P2B Sr1B 143.3(2)
C13B P2B Sr1B 116.0(2)
S4B P2B Sr1B 58.40(7)
S3B P2B Sr1B 58.48(7)
C25C O1B C28B 85.3(14)
C25C O1B C25B 43.7(14)
C28B O1B C25B 109.6(9)
C25C O1B C28C 106.6(17)
C28B O1B C28C 49.1(11)
C25B O1B C28C 95.4(12)
C25C O1B Sr1B 132.2(13)
C28B O1B Sr1B 125.0(6)
C25B O1B Sr1B 125.4(6)
C28C O1B Sr1B 121.1(11)
C32B O2B C29B 109.8(5)
C32B O2B Sr1B 116.5(4)
C29B O2B Sr1B 128.6(4)
C36B O3B C33B 108.6(5)
C36B O3B Sr1B 126.7(4)
C33B O3B Sr1B 121.4(4)
C6B C1B C2B 118.6(5)
C6B C1B P1B 119.4(5)
C2B C1B P1B 122.0(5)
C3B C2B C1B 121.6(7)
C3B C2B H2BA 119.2
C1B C2B H2BA 119.2
C2B C3B C4B 119.0(7)
C2B C3B H3BA 120.5
C4B C3B H3BA 120.5
C3B C4B C5B 120.6(6)
C3B C4B H4BA 119.7
C5B C4B H4BA 119.7
C4B C5B C6B 119.3(8)
C4B C5B H5BA 120.3
C6B C5B H5BA 120.3
C1B C6B C5B 120.9(7)
C1B C6B H6BA 119.6
C5B C6B H6BA 119.6
C8B C7B C12B 120.7(7)
C8B C7B P1B 120.8(6)
C12B C7B P1B 118.4(5)
C7B C8B C9B 119.5(9)
C7B C8B H8BA 120.2
C9B C8B H8BA 120.2
C10B C9B C8B 119.0(8)
C10B C9B H9BA 120.5
C8B C9B H9BA 120.5
C11B C10B C9B 120.2(9)
C11B C10B H10B 119.9
C9B C10B H10B 119.9
C10B C11B C12B 121.4(9)
C10B C11B H11B 119.3
C12B C11B H11B 119.3
C7B C12B C11B 119.1(8)
C7B C12B H12B 120.4
C11B C12B H12B 120.4
C14B C13B C18B 119.5(6)
C14B C13B P2B 119.5(5)
C18B C13B P2B 120.7(5)
C13B C14B C15B 120.2(7)
C13B C14B H14B 119.9
C15B C14B H14B 119.9
C16B C15B C14B 119.2(7)
C16B C15B H15B 120.4
C14B C15B H15B 120.4
C17B C16B C15B 121.3(7)
C17B C16B H16B 119.3
C15B C16B H16B 119.3
C16B C17B C18B 120.3(8)
C16B C17B H17B 119.9
C18B C17B H17B 119.9
C17B C18B C13B 119.4(7)
C17B C18B H18B 120.3
C13B C18B H18B 120.3
C24B C19B C20B 118.5(6)
C24B C19B P2B 119.8(5)
C20B C19B P2B 121.3(5)
C21B C20B C19B 118.7(7)
C21B C20B H20B 120.7
C19B C20B H20B 120.7
C22B C21B C20B 122.7(7)
C22B C21B H21B 118.6
C20B C21B H21B 118.6
C23B C22B C21B 117.7(7)
C23B C22B H22B 121.2
C21B C22B H22B 121.2
C22B C23B C24B 122.7(7)
C22B C23B H23B 118.7
C24B C23B H23B 118.7
C23B C24B C19B 119.6(7)
C23B C24B H24B 120.2
C19B C24B H24B 120.2
C26B C25B O1B 104.9(9)
C26B C25B H25C 110.7
O1B C25B H25C 110.8
C26B C25B H25D 110.8
O1B C25B H25D 110.8
H25C C25B H25D 108.8
C25B C26B C27B 105.5(11)
C25B C26B H26C 110.6
C27B C26B H26C 110.6
C25B C26B H26D 110.7
C27B C26B H26D 110.7
H26C C26B H26D 108.8
C28B C27B C26B 100.9(11)
C28B C27B H27C 111.6
C26B C27B H27C 111.6
C28B C27B H27D 111.6
C26B C27B H27D 111.6
H27C C27B H27D 109.4
O1B C28B C27B 106.7(11)
O1B C28B H28C 110.4
C27B C28B H28C 110.4
O1B C28B H28D 110.4
C27B C28B H28D 110.4
H28C C28B H28D 108.6
O1B C25C C26C 109(2)
O1B C25C H25E 109.8
C26C C25C H25E 109.8
O1B C25C H25F 109.8
C26C C25C H25F 109.8
H25E C25C H25F 108.2
C27C C26C C25C 102(3)
C27C C26C H26E 111.4
C25C C26C H26E 111.4
C27C C26C H26F 111.3
C25C C26C H26F 111.3
H26E C26C H26F 109.2
C28C C27C C26C 102(2)
C28C C27C H27E 111.4
C26C C27C H27E 111.4
C28C C27C H27F 111.4
C26C C27C H27F 111.5
H27E C27C H27F 109.3
C27C C28C O1B 101.9(19)
C27C C28C H28E 111.4
O1B C28C H28E 111.4
C27C C28C H28F 111.4
O1B C28C H28F 111.4
H28E C28C H28F 109.3
O2B C29B C30B 104.6(6)
O2B C29B H29C 110.8
C30B C29B H29C 110.8
O2B C29B H29D 110.8
C30B C29B H29D 110.8
H29C C29B H29D 108.9
C31B C30B C29B 105.1(6)
C31B C30B H30C 110.7
C29B C30B H30C 110.7
C31B C30B H30D 110.7
C29B C30B H30D 110.7
H30C C30B H30D 108.8
C30B C31B C32B 101.1(7)
C30B C31B H31C 111.6
C32B C31B H31C 111.6
C30B C31B H31D 111.6
C32B C31B H31D 111.6
H31C C31B H31D 109.4
O2B C32B C31B 103.7(6)
O2B C32B H32C 111.0
C31B C32B H32C 111.0
O2B C32B H32D 111.0
C31B C32B H32D 111.0
H32C C32B H32D 109.0
O3B C33B C34B 108.8(7)
O3B C33B H33B 109.9
C34B C33B H33B 109.9
O3B C33B H33C 109.9
C34B C33B H33C 109.9
H33B C33B H33C 108.3
C35B C34B C33B 103.8(6)
C35B C34B H34C 111.0
C33B C34B H34C 111.0
C35B C34B H34D 111.0
C33B C34B H34D 111.0
H34C C34B H34D 109.0
C34B C35B C36B 109.4(7)
C34B C35B H35C 109.8
C36B C35B H35C 109.8
C34B C35B H35D 109.8
C36B C35B H35D 109.8
H35C C35B H35D 108.2
O3B C36B C35B 106.6(6)
O3B C36B H36C 110.4
C35B C36B H36C 110.4
O3B C36B H36D 110.4
C35B C36B H36D 110.4
H36C C36B H36D 108.6

loop_
_geom_bond_atom_site_label_1
_geom_bond_atom_site_label_2
_geom_bond_distance
Sr1A O2A 2.503(4)
Sr1A O3A 2.546(4)
Sr1A O1A 2.551(5)
Sr1A S4A 3.0185(18)
Sr1A S2A 3.023(2)
Sr1A S1A 3.0308(17)
Sr1A S3A 3.058(2)
S1A P1A 1.993(2)
S2A P1A 1.988(2)
S3A P2A 2.000(3)
S4A P2A 1.988(3)
P1A C7A 1.831(6)
P1A C1A 1.834(6)
P2A C19A 1.820(6)
P2A C13A 1.829(6)
O1A C28D 1.412(18)
O1A C25A 1.45(2)
O1A C28A 1.45(2)
O1A C25D 1.477(14)
O2A C32A 1.391(7)
O2A C29D 1.47(2)
O2A C29A 1.531(12)
O3A C33D 1.428(15)
O3A C36D 1.434(15)
O3A C36A 1.505(16)
O3A C33A 1.534(18)
C1A C6A 1.368(9)
C1A C2A 1.392(9)
C2A C3A 1.379(9)
C2A H2AA 0.9500
C3A C4A 1.397(10)
C3A H3AA 0.9500
C4A C5A 1.351(10)
C4A H4AA 0.9500
C5A C6A 1.397(9)
C5A H5AA 0.9500
C6A H6AA 0.9500
C7A C8A 1.365(9)
C7A C12A 1.385(8)
C8A C9A 1.397(8)
C8A H8AA 0.9500
C9A C10A 1.366(10)
C9A H9AA 0.9500
C10A C11A 1.375(10)
C10A H10A 0.9500
C11A C12A 1.390(8)
C11A H11A 0.9500
C12A H12A 0.9500
C13A C14A 1.383(9)
C13A C18A 1.405(9)
C14A C15A 1.408(10)
C14A H14A 0.9500
C15A C16A 1.349(11)
C15A H15A 0.9500
C16A C17A 1.361(10)
C16A H16A 0.9500
C17A C18A 1.390(10)
C17A H17A 0.9500
C18A H18A 0.9500
C19A C24A 1.378(10)
C19A C20A 1.388(9)
C20A C21A 1.393(9)
C20A H20A 0.9500
C21A C22A 1.344(11)
C21A H21A 0.9500
C22A C23A 1.338(11)
C22A H22A 0.9500
C23A C24A 1.418(9)
C23A H23A 0.9500
C24A H24A 0.9500
C25A C26A 1.50(3)
C25A H25A 0.9900
C25A H25B 0.9900
C26A C27A 1.36(3)
C26A H26A 0.9900
C26A H26B 0.9900
C27A C28A 1.73(3)
C27A H27A 0.9900
C27A H27B 0.9900
C28A H28A 0.9900
C28A H28B 0.9900
C25D C26D 1.47(3)
C25D H25G 0.9900
C25D H25H 0.9900
C26D C27D 1.67(3)
C26D H26G 0.9900
C26D H26H 0.9900
C27D C28D 1.59(3)
C27D H27G 0.9900
C27D H27H 0.9900
C28D H28G 0.9900
C28D H28H 0.9900
C32A C31D 1.513(14)
C32A C31A 1.523(15)
C32A H32A 0.9900
C32A H32B 0.9900
C32A H32E 0.9900
C32A H32F 0.9900
C29A C30A 1.501(16)
C29A H29A 0.9900
C29A H29B 0.9900
C30A C31A 1.104(18)
C30A H30A 0.9900
C30A H30B 0.9900
C31A H31A 0.9900
C31A H31B 0.9900
C29D C30D 1.30(2)
C29D H29E 0.9900
C29D H29F 0.9900
C30D C31D 1.68(2)
C30D H30E 0.9900
C30D H30F 0.9900
C31D H31E 0.9900
C31D H31F 0.9900
C33A C34A 1.35(3)
C33A H33A 0.9900
C33A H33D 0.9900
C34A C35A 1.41(3)
C34A H34A 0.9900
C34A H34B 0.9900
C35A C36A 1.64(3)
C35A H35A 0.9900
C35A H35B 0.9900
C36A H36A 0.9900
C36A H36B 0.9900
C33D C34D 1.90(2)
C33D H33E 0.9900
C33D H33F 0.9900
C34D C35D 1.33(3)
C34D H34E 0.9900
C34D H34F 0.9900
C35D C36D 1.61(2)
C35D H35E 0.9900
C35D H35F 0.9900
C36D H36E 0.9900
C36D H36F 0.9900
Sr1B O3B 2.545(4)
Sr1B O2B 2.549(4)
Sr1B O1B 2.564(5)
Sr1B S2B 3.0134(18)
Sr1B S4B 3.027(2)
Sr1B S3B 3.0303(19)
Sr1B S1B 3.047(2)
S1B P1B 1.995(3)
S2B P1B 1.993(3)
S3B P2B 2.001(2)
S4B P2B 1.995(2)
P1B C1B 1.826(5)
P1B C7B 1.843(7)
P2B C19B 1.799(6)
P2B C13B 1.830(5)
O1B C25C 1.29(3)
O1B C28B 1.357(12)
O1B C25B 1.472(14)
O1B C28C 1.60(3)
O2B C32B 1.429(8)
O2B C29B 1.451(7)
O3B C36B 1.424(8)
O3B C33B 1.425(8)
C1B C6B 1.377(9)
C1B C2B 1.385(9)
C2B C3B 1.378(8)
C2B H2BA 0.9500
C3B C4B 1.381(10)
C3B H3BA 0.9500
C4B C5B 1.386(11)
C4B H4BA 0.9500
C5B C6B 1.388(9)
C5B H5BA 0.9500
C6B H6BA 0.9500
C7B C8B 1.375(10)
C7B C12B 1.369(10)
C8B C9B 1.409(11)
C8B H8BA 0.9500
C9B C10B 1.378(13)
C9B H9BA 0.9500
C10B C11B 1.358(12)
C10B H10B 0.9500
C11B C12B 1.380(10)
C11B H11B 0.9500
C12B H12B 0.9500
C13B C14B 1.370(9)
C13B C18B 1.401(9)
C14B C15B 1.406(8)
C14B H14B 0.9500
C15B C16B 1.364(11)
C15B H15B 0.9500
C16B C17B 1.359(11)
C16B H16B 0.9500
C17B C18B 1.388(9)
C17B H17B 0.9500
C18B H18B 0.9500
C19B C24B 1.395(9)
C19B C20B 1.404(8)
C20B C21B 1.391(10)
C20B H20B 0.9500
C21B C22B 1.365(10)
C21B H21B 0.9500
C22B C23B 1.357(10)
C22B H22B 0.9500
C23B C24B 1.381(10)
C23B H23B 0.9500
C24B H24B 0.9500
C25B C26B 1.467(17)
C25B H25C 0.9900
C25B H25D 0.9900
C26B C27B 1.61(2)
C26B H26C 0.9900
C26B H26D 0.9900
C27B C28B 1.485(19)
C27B H27C 0.9900
C27B H27D 0.9900
C28B H28C 0.9900
C28B H28D 0.9900
C25C C26C 1.54(4)
C25C H25E 0.9900
C25C H25F 0.9900
C26C C27C 1.46(4)
C26C H26E 0.9900
C26C H26F 0.9900
C27C C28C 1.46(4)
C27C H27E 0.9900
C27C H27F 0.9900
C28C H28E 0.9900
C28C H28F 0.9900
C29B C30B 1.517(10)
C29B H29C 0.9900
C29B H29D 0.9900
C30B C31B 1.476(11)
C30B H30C 0.9900
C30B H30D 0.9900
C31B C32B 1.533(10)
C31B H31C 0.9900
C31B H31D 0.9900
C32B H32C 0.9900
C32B H32D 0.9900
C33B C34B 1.478(9)
C33B H33B 0.9900
C33B H33C 0.9900
C34B C35B 1.445(11)
C34B H34C 0.9900
C34B H34D 0.9900
C35B C36B 1.469(9)
C35B H35C 0.9900
C35B H35D 0.9900
C36B H36C 0.9900
C36B H36D 0.9900
